data_1576302
loop_
_publ_author_name
'Jakubowski, Rafa\/l'
'Ogunmola, Kehinde'
'Hietsoi, Oleksandr'
'Friedli, Andrienne C.'
'Shaughnessy, Kevin H.'
'Kaszy\'nski, Piotr'

_publ_section_title
;
 Raising the HOMO level of the [closo-B10H10]2&#x2212; anion: apical alkyl
 derivatives for modern materials
;
_journal_name_full 'Chemical Science'
_journal_paper_doi 10.1039/D5SC08516K
_journal_year 2025
_chemical_formula_moiety '2(C24 H20 P), C4 H18 B10, C H4 O'
_chemical_formula_sum 'C53 H62 B10 O P2'
_chemical_formula_weight 885.06
_space_group_crystal_system monoclinic
_space_group_IT_number 14
_space_group_name_Hall '-P 2yn'
_space_group_name_H-M_alt 'P 1 21/n 1'
_atom_sites_solution_hydrogens mixed
_atom_sites_solution_primary dual
_audit_creation_date 2024-06-12
_audit_creation_method
;
Olex2 1.3-ac4
(compiled 2020.03.28 svn.rd84adfe8 for Rigaku Oxford Diffraction, GUI svn.r6032)
;
_audit_update_record
;
2024-06-14 deposited with the CCDC.	2025-11-18 downloaded from the CCDC.
;
_cell_angle_alpha 90
_cell_angle_beta 98.3290(10)
_cell_angle_gamma 90
_cell_formula_units_Z 4
_cell_length_a 11.5108(2)
_cell_length_b 13.8768(2)
_cell_length_c 31.3332(4)
_cell_measurement_reflns_used 16531
_cell_measurement_temperature 99.8(8)
_cell_measurement_theta_max 76.5060
_cell_measurement_theta_min 2.8230
_cell_volume 4952.16(13)
_computing_cell_refinement 'CrysAlisPro 1.171.41.123a (Rigaku OD, 2022)'
_computing_data_collection 'CrysAlisPro 1.171.41.123a (Rigaku OD, 2022)'
_computing_data_reduction 'CrysAlisPro 1.171.41.123a (Rigaku OD, 2022)'
_computing_molecular_graphics 'Olex2 1.3-ac4 (Dolomanov et al., 2009)'
_computing_publication_material 'Olex2 1.3-ac4 (Dolomanov et al., 2009)'
_computing_structure_refinement 'SHELXL 2018/1 (Sheldrick, 2015)'
_computing_structure_solution 'SHELXT 2014/5 (Sheldrick, 2014)'
_diffrn_ambient_environment N~2~
_diffrn_ambient_temperature 99.8(8)
_diffrn_detector 'Hybrid Pixel Array Detector'
_diffrn_detector_area_resol_mean 5.8140
_diffrn_detector_type 'Pilatus 200K'
_diffrn_measured_fraction_theta_full 0.998
_diffrn_measured_fraction_theta_max 0.969
_diffrn_measurement_details
;
List of Runs (angles in degrees, time in seconds):

  # Type    Start    End  Width  t~exp~   \w     \q     \k     \f   Frames
#--------------------------------------------------------------------------
  1  \w   -103.00 -40.00   0.50    0.50    --  -38.50 -19.00 150.00  126
  2  \w    -32.00  23.00   0.50    0.50    --  -38.50  19.00 150.00  110
  3  \w   -104.00 -48.00   0.50    0.50    --  -38.50 -19.00-150.00  112
  4  \w     41.00  78.00   0.50    0.50    --   50.71  57.00  60.00   74
  5  \w     89.00 115.00   0.50    0.50    --   50.71  38.00-150.00   52
  6  \w     86.00 115.00   0.50    0.50    --   50.71  38.00 -30.00   58
  7  \w     40.00 102.00   0.50    1.00    --  103.48 -30.00   0.00  124
  8  \w    103.00 145.00   0.50    1.00    --  103.48  30.00 -60.00   84
  9  \w     41.00  97.00   0.50    1.00    --  103.48 -45.00   0.00  112
 10  \w     70.00  98.00   0.50    1.00    --  103.48 -45.00  30.00   56
 11  \w     41.00  81.00   0.50    1.00    --  103.48 -45.00 -60.00   80
 12  \w     46.00  96.00   0.50    1.00    --  103.48 -30.00  60.00  100
 13  \w     48.00  94.00   0.50    1.00    --  103.48 -45.00-180.00   92
 14  \w     49.00 102.00   0.50    1.00    --  103.48 -30.00 -60.00  106
 15  \w     64.00  99.00   0.50    1.00    --  103.48 -15.00  60.00   70
 16  \w     38.00  98.00   0.50    1.00    --  103.48 -15.00 150.00  120
 17  \w     41.00  88.00   0.50    1.00    --  103.48 -45.00 150.00   94
 18  \w    102.00 147.00   0.50    1.00    --  103.48  45.00-180.00   90
 19  \w    128.00 171.00   0.50    1.00    --  103.48  15.00 -90.00   86
;
_diffrn_measurement_device 'four-circle diffractometer'
_diffrn_measurement_device_type 'SuperNova, Dual, Cu at home/near, Pilatus 200K'
_diffrn_measurement_method '\w scans'
_diffrn_orient_matrix_type 'CrysAlisPro convention (1999,Acta A55,543-557)'
_diffrn_orient_matrix_UB_11 0.1302734000
_diffrn_orient_matrix_UB_12 0.0215848000
_diffrn_orient_matrix_UB_13 0.0159328000
_diffrn_orient_matrix_UB_21 -0.0359709000
_diffrn_orient_matrix_UB_22 0.0857459000
_diffrn_orient_matrix_UB_23 0.0263922000
_diffrn_orient_matrix_UB_31 -0.0040900000
_diffrn_orient_matrix_UB_32 -0.0671606000
_diffrn_orient_matrix_UB_33 0.0389769000
_diffrn_radiation_monochromator mirror
_diffrn_radiation_probe x-ray
_diffrn_radiation_type 'Cu K\a'
_diffrn_radiation_wavelength 1.54184
_diffrn_reflns_av_R_equivalents 0.0254
_diffrn_reflns_av_unetI/netI 0.0287
_diffrn_reflns_Laue_measured_fraction_full 0.998
_diffrn_reflns_Laue_measured_fraction_max 0.969
_diffrn_reflns_limit_h_max 14
_diffrn_reflns_limit_h_min -14
_diffrn_reflns_limit_k_max 16
_diffrn_reflns_limit_k_min -17
_diffrn_reflns_limit_l_max 38
_diffrn_reflns_limit_l_min -29
_diffrn_reflns_number 29114
_diffrn_reflns_point_group_measured_fraction_full 0.998
_diffrn_reflns_point_group_measured_fraction_max 0.969
_diffrn_reflns_theta_full 67.684
_diffrn_reflns_theta_max 76.701
_diffrn_reflns_theta_min 2.851
_diffrn_source 'micro-focus sealed X-ray tube'
_diffrn_source_type 'SuperNova (Cu) X-ray Source'
_exptl_absorpt_coefficient_mu 1.073
_exptl_absorpt_correction_T_max 1.000
_exptl_absorpt_correction_T_min 0.416
_exptl_absorpt_correction_type gaussian
_exptl_absorpt_process_details
;
CrysAlisPro 1.171.41.123a (Rigaku Oxford Diffraction, 2022)
Numerical absorption correction based on gaussian integration over
a multifaceted crystal model
Empirical absorption correction using spherical harmonics,
implemented in SCALE3 ABSPACK scaling algorithm.
;
_exptl_crystal_colour yellow
_exptl_crystal_colour_primary yellow
_exptl_crystal_density_diffrn 1.187
_exptl_crystal_description plate
_exptl_crystal_F_000 1872
_exptl_crystal_preparation 'islated from MeOH'
_exptl_crystal_recrystallization_method 'isolated from MeOH'
_exptl_crystal_size_max 0.402
_exptl_crystal_size_mid 0.356
_exptl_crystal_size_min 0.143
_refine_diff_density_max 0.508
_refine_diff_density_min -0.525
_refine_diff_density_rms 0.057
_refine_ls_extinction_method none
_refine_ls_goodness_of_fit_ref 1.044
_refine_ls_hydrogen_treatment mixed
_refine_ls_matrix_type full
_refine_ls_number_parameters 663
_refine_ls_number_reflns 10117
_refine_ls_number_restraints 318
_refine_ls_restrained_S_all 1.033
_refine_ls_R_factor_all 0.0638
_refine_ls_R_factor_gt 0.0583
_refine_ls_shift/su_max 0.001
_refine_ls_shift/su_mean 0.000
_refine_ls_structure_factor_coef Fsqd
_refine_ls_weighting_details 'w=1/[\s^2^(Fo^2^)+(0.0880P)^2^+4.1733P] where P=(Fo^2^+2Fc^2^)/3'
_refine_ls_weighting_scheme calc
_refine_ls_wR_factor_gt 0.1639
_refine_ls_wR_factor_ref 0.1682
_reflns_Friedel_coverage 0.000
_reflns_number_gt 9020
_reflns_number_total 10117
_reflns_threshold_expression 'I > 2\s(I)'
_cod_data_source_file d5sc08516k2.cif
_cod_data_source_block rj_013_d_auto
_cod_database_code 1576302
_shelx_shelxl_version_number 2018/1
_chemical_oxdiff_formula C53H62B10OP2
_chemical_oxdiff_usercomment 'New sample'
_shelx_space_group_comment
;
The symmetry employed for this shelxl refinement is uniquely defined
by the following loop, which should always be used as a source of
symmetry information in preference to the above space-group names.
They are only intended as comments.
;
_shelx_estimated_absorpt_t_max 0.862
_shelx_estimated_absorpt_t_min 0.672
_reflns_odcompleteness_completeness 99.86
_reflns_odcompleteness_iscentric 1
_reflns_odcompleteness_theta 66.97
_olex2_refinement_description
;
1. Fixed Uiso
 At 1.2 times of:
  All B(H) groups, All C(H) groups, All C(H,H) groups
 At 1.5 times of:
  All C(H,H,H) groups, All C(H,H,H,H,H,H) groups, All O(H) groups
2. Restrained distances
 C23-C28 \\sim C23-C28A
 with sigma of 0.02
 C23-C24 \\sim C23-C24A
 with sigma of 0.02
 C26-C25 \\sim C26A-C25A
 with sigma of 0.02
 C26-C27 \\sim C26A-C27A
 with sigma of 0.02
 C25-C27 \\sim C25A-C27A
 with sigma of 0.04
 C24-C25 \\sim C24A-C25A
 with sigma of 0.02
 C27-C28 \\sim C27A-C28A
 with sigma of 0.02
 C23-C25 \\sim C23-C25A
 with sigma of 0.04
 C23-C27 \\sim C23-C27A
 with sigma of 0.04
 C26-C24 \\sim C26A-C24A
 with sigma of 0.04
 C26-C28 \\sim C26A-C28A
 with sigma of 0.04
 O1-C53 \\sim O1A-C53
 with sigma of 0.02
3. Uiso/Uaniso restraints and constraints
C12 \\sim C13 \\sim C14 \\sim C12A \\sim C13A \\sim C14A: within 2A with sigma
of 0.04 and sigma for terminal atoms of 0.08 within 2A
C23 \\sim C24 \\sim C25 \\sim C26 \\sim C27 \\sim C28 \\sim C24A \\sim C25A
\\sim C26A \\sim C27A \\sim C28A: within 2A with sigma of 0.04 and sigma for
terminal atoms of 0.08 within 2A
Uanis(C28) = Uanis(C28A)
Uanis(C25) = Uanis(C25A)
Uanis(C13) = Uanis(C13A)
Uanis(O1) = Uanis(O1A)
4. Rigid body (RIGU) restrains
 C12, C13, C14, C12A, C13A, C14A
 with sigma for 1-2 distances of 0.004 and sigma for 1-3 distances of 0.004
 C23, C24, C25, C26, C27, C28, C24A, C25A, C26A, C27A, C28A
 with sigma for 1-2 distances of 0.004 and sigma for 1-3 distances of 0.004
5. Others
 Sof(H15A)=Sof(C12A)=Sof(H12A)=Sof(C13A)=Sof(H13A)=Sof(C14A)=Sof(H14A)=1-FVAR(1)
 Sof(H15)=Sof(C12)=Sof(H12)=Sof(C13)=Sof(H13)=Sof(C14)=Sof(H14)=FVAR(1)
 Sof(C24A)=Sof(H24A)=Sof(C25A)=Sof(H25A)=Sof(C26A)=Sof(H26A)=Sof(C27A)=
 Sof(H27A)=Sof(C28A)=Sof(H28A)=1-FVAR(2)
 Sof(C24)=Sof(H24)=Sof(C25)=Sof(H25)=Sof(C26)=Sof(H26)=Sof(C27)=Sof(H27)=
 Sof(C28)=Sof(H28)=FVAR(2)
 Sof(H53D)=Sof(H53E)=Sof(H53F)=Sof(O1A)=Sof(H1AA)=1-FVAR(3)
 Sof(H53A)=Sof(H53B)=Sof(H53C)=Sof(O1)=Sof(H1)=FVAR(3)
6.a Secondary CH2 refined with riding coordinates:
 C1(H1A,H1B), C2(H2A,H2B), C3(H3A,H3B)
6.b Aromatic/amide H refined with riding coordinates:
 C6(H6), C7(H7), C8(H8), C9(H9), C10(H10), C15(H15), C15(H15A), C16(H16),
 C18(H18), C19(H19), C20(H20), C21(H21), C22(H22), C12(H12), C13(H13), C14(H14),
  C24(H24), C25(H25), C26(H26), C27(H27), C28(H28), C12A(H12A), C13A(H13A),
 C14A(H14A), C24A(H24A), C25A(H25A), C26A(H26A), C27A(H27A), C28A(H28A),
 C30(H30), C31(H31), C32(H32), C33(H33), C34(H34), C36(H36), C37(H37), C38(H38),
  C39(H39), C40(H40), C42(H42), C43(H43), C44(H44), C45(H45), C46(H46),
 C48(H48), C49(H49), C50(H50), C51(H51), C52(H52)
6.c Idealised Me refined as rotating group:
 C4(H4A,H4B,H4C), C53(H53A,H53B,H53C), C53(H53D,H53E,H53F)
6.d Idealised tetrahedral OH refined as rotating group:
 O1(H1), O1A(H1AA)
6.e Boron cage BH refined with riding coordinates:
 B2(H2), B3(H3), B4(H4), B5(H5), B6(H6A), B7(H7A), B8(H8A), B9(H9A)
;
_olex2_submission_original_sample_id RMJ-47
_olex2_submission_special_instructions 'No special instructions were received'
_oxdiff_exptl_absorpt_empirical_details
;
Empirical correction (ABSPACK) includes:
- Absorption correction using spherical harmonics
- Frame scaling
;
_oxdiff_exptl_absorpt_empirical_full_max 1.167
_oxdiff_exptl_absorpt_empirical_full_min 0.905

loop_
_space_group_symop_operation_xyz
'x, y, z'
'-x+1/2, y+1/2, -z+1/2'
'-x, -y, -z'
'x-1/2, -y-1/2, z-1/2'

loop_
_atom_site_label
_atom_site_type_symbol
_atom_site_fract_x
_atom_site_fract_y
_atom_site_fract_z
_atom_site_U_iso_or_equiv
_atom_site_adp_type
_atom_site_occupancy
_atom_site_site_symmetry_order
_atom_site_calc_flag
_atom_site_refinement_flags_posn
_atom_site_refinement_flags_adp
_atom_site_refinement_flags_occupancy
_atom_site_disorder_assembly
_atom_site_disorder_group
P1 P 0.28442(4) 0.68691(4) 0.34028(2) 0.02915(14) Uani 1 1 d . . . . .
C5 C 0.16442(18) 0.61241(16) 0.31703(7) 0.0307(4) Uani 1 1 d . . . . .
C6 C 0.1387(2) 0.6056(2) 0.27213(8) 0.0433(6) Uani 1 1 d . . . . .
H6 H 0.186136 0.637931 0.254253 0.052 Uiso 1 1 calc R U . . .
C7 C 0.0432(2) 0.5511(2) 0.25398(9) 0.0537(7) Uani 1 1 d . . . . .
H7 H 0.024941 0.546285 0.223500 0.064 Uiso 1 1 calc R U . . .
C8 C -0.0251(2) 0.5040(2) 0.27989(11) 0.0551(8) Uani 1 1 d . . . . .
H8 H -0.089835 0.466392 0.267123 0.066 Uiso 1 1 calc R U . . .
C9 C -0.0007(2) 0.51078(18) 0.32433(10) 0.0466(6) Uani 1 1 d . . . . .
H9 H -0.048668 0.478277 0.341965 0.056 Uiso 1 1 calc R U . . .
C10 C 0.09477(19) 0.56555(16) 0.34309(8) 0.0348(5) Uani 1 1 d . . . . .
H10 H 0.112002 0.570745 0.373587 0.042 Uiso 1 1 calc R U . . .
C11 C 0.31648(18) 0.66025(18) 0.39697(7) 0.0337(5) Uani 1 1 d . . . . .
C15 C 0.3125(2) 0.70493(18) 0.47102(7) 0.0387(5) Uani 1 1 d . . . . .
H15 H 0.299070 0.752301 0.491639 0.046 Uiso 0.801(6) 1 calc R U P A 1
H15A H 0.273814 0.739410 0.491053 0.046 Uiso 0.199(6) 1 calc R U P A 2
C16 C 0.2928(2) 0.72708(18) 0.42741(7) 0.0378(5) Uani 1 1 d . . . . .
H16 H 0.262819 0.788675 0.418320 0.045 Uiso 1 1 calc R U . . .
C17 C 0.24589(18) 0.81161(17) 0.33262(7) 0.0315(4) Uani 1 1 d . . . . .
C18 C 0.3271(2) 0.88251(19) 0.34818(8) 0.0402(5) Uani 1 1 d . . . . .
H18 H 0.400679 0.864430 0.363941 0.048 Uiso 1 1 calc R U . . .
C19 C 0.3011(2) 0.97921(19) 0.34078(8) 0.0443(6) Uani 1 1 d . . . . .
H19 H 0.356613 1.027201 0.351537 0.053 Uiso 1 1 calc R U . . .
C20 C 0.1947(2) 1.00550(19) 0.31780(8) 0.0433(6) Uani 1 1 d . . . . .
H20 H 0.176834 1.071713 0.312687 0.052 Uiso 1 1 calc R U . . .
C21 C 0.1139(2) 0.9360(2) 0.30218(9) 0.0465(6) Uani 1 1 d . . . . .
H21 H 0.040741 0.954530 0.286273 0.056 Uiso 1 1 calc R U . . .
C22 C 0.1389(2) 0.83902(18) 0.30957(8) 0.0391(5) Uani 1 1 d . . . . .
H22 H 0.082802 0.791466 0.298844 0.047 Uiso 1 1 calc R U . . .
C23 C 0.4084(2) 0.6657(2) 0.31230(8) 0.0424(6) Uani 1 1 d D U . . .
C12 C 0.3486(4) 0.5643(3) 0.41066(10) 0.0438(8) Uani 0.801(6) 1 d . U P A 1
H12 H 0.356793 0.515746 0.389931 0.053 Uiso 0.801(6) 1 calc R U P A 1
C13 C 0.3678(3) 0.5425(3) 0.45419(10) 0.0496(9) Uani 0.801(6) 1 d . U P A 1
H13 H 0.391581 0.479276 0.463235 0.059 Uiso 0.801(6) 1 calc R U P A 1
C14 C 0.3525(5) 0.6122(4) 0.4850(2) 0.0387(10) Uani 0.801(6) 1 d . U P A 1
H14 H 0.368769 0.597569 0.514858 0.046 Uiso 0.801(6) 1 calc R U P A 1
C24 C 0.4269(11) 0.7304(8) 0.2801(3) 0.056(2) Uani 0.620(7) 1 d D U P B 1
H24 H 0.372852 0.781487 0.272638 0.068 Uiso 0.620(7) 1 calc R U P B 1
C25 C 0.5250(18) 0.7207(9) 0.2583(6) 0.075(2) Uani 0.620(7) 1 d D U P B 1
H25 H 0.548918 0.771897 0.241462 0.090 Uiso 0.620(7) 1 calc R U P B 1
C26 C 0.5844(11) 0.6358(8) 0.2621(4) 0.063(2) Uani 0.620(7) 1 d D U P B 1
H26 H 0.629933 0.617062 0.240570 0.075 Uiso 0.620(7) 1 calc R U P B 1
C27 C 0.5789(6) 0.5759(5) 0.2976(3) 0.0650(17) Uani 0.620(7) 1 d D U P B 1
H27 H 0.635128 0.526071 0.304376 0.078 Uiso 0.620(7) 1 calc R U P B 1
C28 C 0.4886(5) 0.5899(4) 0.3234(2) 0.0532(11) Uani 0.620(7) 1 d D U P B 1
H28 H 0.482350 0.549435 0.347372 0.064 Uiso 0.620(7) 1 calc R U P B 1
C12A C 0.4086(15) 0.6052(12) 0.4102(4) 0.045(3) Uani 0.199(6) 1 d . U P A 2
H12A H 0.455749 0.579233 0.390501 0.054 Uiso 0.199(6) 1 calc R U P A 2
C13A C 0.4340(15) 0.5864(11) 0.4554(4) 0.0496(9) Uani 0.199(6) 1 d . U P A 2
H13A H 0.487305 0.537185 0.466588 0.059 Uiso 0.199(6) 1 calc R U P A 2
C14A C 0.377(2) 0.6437(17) 0.4822(8) 0.048(5) Uani 0.199(6) 1 d . U P A 2
H14A H 0.392475 0.631265 0.512331 0.058 Uiso 0.199(6) 1 calc R U P A 2
C24A C 0.4506(18) 0.7328(14) 0.2867(7) 0.069(5) Uani 0.380(7) 1 d D U P B 2
H24A H 0.432341 0.799231 0.288941 0.083 Uiso 0.380(7) 1 calc R U P B 2
C25A C 0.523(3) 0.6997(18) 0.2564(10) 0.075(2) Uani 0.380(7) 1 d D U P B 2
H25A H 0.522474 0.728869 0.228947 0.090 Uiso 0.380(7) 1 calc R U P B 2
C26A C 0.5956(19) 0.6222(17) 0.2698(9) 0.083(5) Uani 0.380(7) 1 d D U P B 2
H26A H 0.676343 0.619774 0.266665 0.100 Uiso 0.380(7) 1 calc R U P B 2
C27A C 0.5388(9) 0.5490(10) 0.2883(4) 0.071(3) Uani 0.380(7) 1 d D U P B 2
H27A H 0.565353 0.484363 0.286927 0.085 Uiso 0.380(7) 1 calc R U P B 2
C28A C 0.4409(8) 0.5703(6) 0.3091(3) 0.0532(11) Uani 0.380(7) 1 d D U P B 2
H28A H 0.398349 0.520347 0.320617 0.064 Uiso 0.380(7) 1 calc R U P B 2
P2 P 0.84553(4) 0.80252(3) 0.41496(2) 0.02286(13) Uani 1 1 d . . . . .
C29 C 0.82724(17) 0.82035(14) 0.35755(6) 0.0248(4) Uani 1 1 d . . . . .
C30 C 0.79975(18) 0.91062(15) 0.33939(6) 0.0281(4) Uani 1 1 d . . . . .
H30 H 0.787688 0.963994 0.357227 0.034 Uiso 1 1 calc R U . . .
C31 C 0.79017(19) 0.92184(17) 0.29509(7) 0.0335(5) Uani 1 1 d . . . . .
H31 H 0.769198 0.982852 0.282530 0.040 Uiso 1 1 calc R U . . .
C32 C 0.81078(19) 0.84529(18) 0.26892(7) 0.0339(5) Uani 1 1 d . . . . .
H32 H 0.804041 0.853906 0.238582 0.041 Uiso 1 1 calc R U . . .
C33 C 0.84109(18) 0.75649(17) 0.28690(7) 0.0317(4) Uani 1 1 d . . . . .
H33 H 0.856961 0.704349 0.268957 0.038 Uiso 1 1 calc R U . . .
C34 C 0.84854(17) 0.74292(15) 0.33118(6) 0.0271(4) Uani 1 1 d . . . . .
H34 H 0.867992 0.681377 0.343451 0.032 Uiso 1 1 calc R U . . .
C35 C 0.87363(19) 0.67708(14) 0.42593(6) 0.0281(4) Uani 1 1 d . . . . .
C36 C 0.9850(2) 0.64374(16) 0.44253(7) 0.0330(5) Uani 1 1 d . . . . .
H36 H 1.047584 0.688036 0.449899 0.040 Uiso 1 1 calc R U . . .
C37 C 1.0044(2) 0.54531(18) 0.44832(8) 0.0426(5) Uani 1 1 d . . . . .
H37 H 1.080391 0.522405 0.459673 0.051 Uiso 1 1 calc R U . . .
C38 C 0.8021(2) 0.51358(17) 0.42121(8) 0.0410(5) Uani 1 1 d . . . . .
H38 H 0.740012 0.468668 0.414051 0.049 Uiso 1 1 calc R U . . .
C39 C 0.7810(2) 0.61152(16) 0.41523(7) 0.0352(5) Uani 1 1 d . . . . .
H39 H 0.704692 0.633967 0.404023 0.042 Uiso 1 1 calc R U . . .
C40 C 0.9139(2) 0.48120(17) 0.43765(8) 0.0449(6) Uani 1 1 d . . . . .
H40 H 0.927893 0.414084 0.441548 0.054 Uiso 1 1 calc R U . . .
C41 C 0.97073(17) 0.86968(14) 0.43979(6) 0.0243(4) Uani 1 1 d . . . . .
C42 C 1.04061(18) 0.92256(15) 0.41537(7) 0.0280(4) Uani 1 1 d . . . . .
H42 H 1.019473 0.927922 0.385008 0.034 Uiso 1 1 calc R U . . .
C43 C 1.14175(19) 0.96739(16) 0.43603(7) 0.0335(5) Uani 1 1 d . . . . .
H43 H 1.188831 1.004763 0.419759 0.040 Uiso 1 1 calc R U . . .
C44 C 1.17378(19) 0.95779(16) 0.47990(7) 0.0348(5) Uani 1 1 d . . . . .
H44 H 1.243683 0.987532 0.493633 0.042 Uiso 1 1 calc R U . . .
C45 C 1.1048(2) 0.90508(17) 0.50414(7) 0.0364(5) Uani 1 1 d . . . . .
H45 H 1.127591 0.898496 0.534368 0.044 Uiso 1 1 calc R U . . .
C46 C 1.00252(19) 0.86194(16) 0.48428(7) 0.0325(5) Uani 1 1 d . . . . .
H46 H 0.954108 0.827124 0.500983 0.039 Uiso 1 1 calc R U . . .
C47 C 0.71650(17) 0.83382(15) 0.43844(6) 0.0259(4) Uani 1 1 d . . . . .
C48 C 0.6981(2) 0.78784(17) 0.47675(7) 0.0349(5) Uani 1 1 d . . . . .
H48 H 0.750625 0.738977 0.488862 0.042 Uiso 1 1 calc R U . . .
C49 C 0.6029(2) 0.81389(18) 0.49698(7) 0.0379(5) Uani 1 1 d . . . . .
H49 H 0.590139 0.782657 0.522882 0.045 Uiso 1 1 calc R U . . .
C50 C 0.52695(19) 0.88522(17) 0.47939(7) 0.0332(5) Uani 1 1 d . . . . .
H50 H 0.461926 0.902838 0.493247 0.040 Uiso 1 1 calc R U . . .
C51 C 0.54502(18) 0.93120(16) 0.44167(7) 0.0313(4) Uani 1 1 d . . . . .
H51 H 0.492735 0.980463 0.429838 0.038 Uiso 1 1 calc R U . . .
C52 C 0.63973(18) 0.90528(15) 0.42109(7) 0.0289(4) Uani 1 1 d . . . . .
H52 H 0.651753 0.936600 0.395130 0.035 Uiso 1 1 calc R U . . .
C1 C -0.0472(2) 0.2438(2) 0.36695(8) 0.0464(6) Uani 1 1 d . . . . .
H1A H -0.026641 0.206031 0.342303 0.056 Uiso 1 1 calc R U . . .
H1B H -0.029508 0.312287 0.361803 0.056 Uiso 1 1 calc R U . . .
C2 C 0.0283(2) 0.2110(2) 0.40718(9) 0.0475(6) Uani 1 1 d . . . . .
H2A H 0.013340 0.141623 0.411274 0.057 Uiso 1 1 calc R U . . .
H2B H 0.003690 0.245930 0.431936 0.057 Uiso 1 1 calc R U . . .
C3 C 0.1600(2) 0.2254(2) 0.40827(10) 0.0529(7) Uani 1 1 d . . . . .
H3A H 0.202135 0.184529 0.431406 0.063 Uiso 1 1 calc R U . . .
H3B H 0.182186 0.203131 0.380527 0.063 Uiso 1 1 calc R U . . .
C4 C 0.1999(3) 0.3284(2) 0.41582(12) 0.0648(8) Uani 1 1 d . . . . .
H4A H 0.160905 0.369118 0.392484 0.097 Uiso 1 1 calc R U . . .
H4B H 0.285115 0.332078 0.416446 0.097 Uiso 1 1 calc R U . . .
H4C H 0.179450 0.350839 0.443448 0.097 Uiso 1 1 calc R U . . .
B1 B -0.1852(2) 0.2331(2) 0.36830(8) 0.0340(5) Uani 1 1 d . . . . .
B2 B -0.2948(2) 0.18486(18) 0.33223(7) 0.0310(5) Uani 1 1 d . . . . .
H2 H -0.270838 0.155550 0.301357 0.037 Uiso 1 1 calc R U . . .
B3 B -0.2619(2) 0.14167(18) 0.38745(7) 0.0290(5) Uani 1 1 d . . . . .
H3 H -0.211033 0.077201 0.401115 0.035 Uiso 1 1 calc R U . . .
B4 B -0.2664(2) 0.26391(18) 0.40783(7) 0.0299(5) Uani 1 1 d . . . . .
H4 H -0.219656 0.298342 0.437815 0.036 Uiso 1 1 calc R U . . .
B5 B -0.2997(2) 0.30854(18) 0.35225(8) 0.0322(5) Uani 1 1 d . . . . .
H5 H -0.279874 0.379151 0.337562 0.039 Uiso 1 1 calc R U . . .
B6 B -0.4338(2) 0.24485(18) 0.33222(8) 0.0334(5) Uani 1 1 d . . . . .
H6A H -0.487651 0.266803 0.301060 0.040 Uiso 1 1 calc R U . . .
B7 B -0.4069(2) 0.12567(17) 0.35774(7) 0.0281(5) Uani 1 1 d . . . . .
H7A H -0.439335 0.052259 0.346975 0.034 Uiso 1 1 calc R U . . .
B8 B -0.3866(2) 0.18235(18) 0.41140(8) 0.0306(5) Uani 1 1 d . . . . .
H8A H -0.402731 0.154251 0.443538 0.037 Uiso 1 1 calc R U . . .
B9 B -0.4141(2) 0.30139(19) 0.38627(9) 0.0348(5) Uani 1 1 d . . . . .
H9A H -0.452362 0.368719 0.398212 0.042 Uiso 1 1 calc R U . . .
B10 B -0.5051(2) 0.2055(2) 0.37354(9) 0.0367(6) Uani 1 1 d . . . . .
H10A H -0.609(3) 0.199(2) 0.3746(9) 0.052(8) Uiso 1 1 d . . . . .
C53 C 0.2608(3) 0.3489(3) 0.30304(11) 0.0690(9) Uani 1 1 d D . . . .
H53A H 0.303940 0.298339 0.290113 0.103 Uiso 0.751(4) 1 calc R U P C 1
H53B H 0.226800 0.393943 0.280563 0.103 Uiso 0.751(4) 1 calc R U P C 1
H53C H 0.197921 0.319611 0.316639 0.103 Uiso 0.751(4) 1 calc R U P C 1
H53D H 0.185971 0.373370 0.288091 0.103 Uiso 0.249(4) 1 calc R U P C 2
H53E H 0.325778 0.380815 0.291631 0.103 Uiso 0.249(4) 1 calc R U P C 2
H53F H 0.266254 0.362141 0.333984 0.103 Uiso 0.249(4) 1 calc R U P C 2
O1 O 0.3379(3) 0.3987(3) 0.33426(13) 0.0811(10) Uani 0.751(4) 1 d D . P C 1
H1 H 0.397073 0.364256 0.342352 0.122 Uiso 0.751(4) 1 calc R U P C 1
O1A O 0.2671(9) 0.2509(7) 0.2966(4) 0.0811(10) Uani 0.249(4) 1 d D . P C 2
H1AA H 0.322186 0.227704 0.314093 0.122 Uiso 0.249(4) 1 calc R U P C 2

loop_
_atom_site_aniso_label
_atom_site_aniso_U_11
_atom_site_aniso_U_22
_atom_site_aniso_U_33
_atom_site_aniso_U_23
_atom_site_aniso_U_13
_atom_site_aniso_U_12
P1 0.0236(2) 0.0415(3) 0.0225(3) -0.0069(2) 0.00391(19) -0.0017(2)
C5 0.0258(9) 0.0360(11) 0.0288(10) -0.0051(9) -0.0013(8) 0.0021(8)
C6 0.0447(13) 0.0532(15) 0.0292(11) -0.0073(10) -0.0044(10) 0.0006(11)
C7 0.0501(15) 0.0589(17) 0.0444(14) -0.0171(13) -0.0188(12) 0.0081(13)
C8 0.0345(13) 0.0437(14) 0.079(2) -0.0189(14) -0.0205(13) 0.0036(11)
C9 0.0296(11) 0.0325(12) 0.0762(19) -0.0001(12) 0.0027(11) 0.0001(9)
C10 0.0305(10) 0.0317(11) 0.0413(12) 0.0007(9) 0.0023(9) 0.0034(9)
C11 0.0277(10) 0.0466(13) 0.0253(10) -0.0057(9) -0.0009(8) 0.0042(9)
C15 0.0470(13) 0.0424(13) 0.0275(11) -0.0086(10) 0.0084(9) -0.0097(11)
C16 0.0507(13) 0.0356(12) 0.0279(11) -0.0049(9) 0.0088(9) -0.0013(10)
C17 0.0284(10) 0.0426(12) 0.0251(10) -0.0014(9) 0.0095(8) -0.0055(9)
C18 0.0370(12) 0.0491(14) 0.0336(11) -0.0002(10) 0.0019(9) -0.0094(10)
C19 0.0506(14) 0.0436(14) 0.0400(13) 0.0006(11) 0.0112(11) -0.0161(11)
C20 0.0482(14) 0.0403(13) 0.0445(13) 0.0044(11) 0.0177(11) -0.0049(11)
C21 0.0356(12) 0.0486(15) 0.0560(16) 0.0045(12) 0.0087(11) 0.0001(11)
C22 0.0283(10) 0.0437(13) 0.0456(13) -0.0013(10) 0.0068(9) -0.0061(9)
C23 0.0313(11) 0.0583(15) 0.0396(13) -0.0182(11) 0.0112(9) -0.0035(10)
C12 0.053(2) 0.0449(19) 0.0322(15) -0.0054(14) 0.0032(14) 0.0118(17)
C13 0.060(2) 0.050(2) 0.0369(15) 0.0073(14) 0.0013(15) 0.0160(16)
C14 0.040(2) 0.049(3) 0.0252(18) 0.006(2) -0.0015(14) -0.0008(19)
C24 0.049(5) 0.088(5) 0.037(3) 0.007(3) 0.021(3) 0.010(4)
C25 0.078(2) 0.078(6) 0.082(3) -0.020(5) 0.055(2) -0.014(5)
C26 0.059(5) 0.067(4) 0.072(4) -0.032(3) 0.042(4) -0.020(3)
C27 0.045(3) 0.046(3) 0.110(5) -0.028(3) 0.034(4) -0.006(2)
C28 0.037(3) 0.054(2) 0.073(3) -0.019(2) 0.021(2) -0.003(2)
C12A 0.050(8) 0.052(8) 0.034(5) -0.008(5) 0.006(5) 0.017(7)
C13A 0.060(2) 0.050(2) 0.0369(15) 0.0073(14) 0.0013(15) 0.0160(16)
C14A 0.066(13) 0.053(12) 0.024(6) 0.011(8) 0.004(8) 0.015(9)
C24A 0.047(8) 0.071(6) 0.098(11) -0.015(6) 0.044(8) -0.012(5)
C25A 0.078(2) 0.078(6) 0.082(3) -0.020(5) 0.055(2) -0.014(5)
C26A 0.039(6) 0.100(9) 0.120(13) -0.044(7) 0.044(7) -0.018(5)
C27A 0.048(5) 0.078(6) 0.089(6) -0.051(5) 0.019(5) 0.002(4)
C28A 0.037(3) 0.054(2) 0.073(3) -0.019(2) 0.021(2) -0.003(2)
P2 0.0269(2) 0.0232(2) 0.0191(2) -0.00137(17) 0.00530(18) -0.00398(18)
C29 0.0240(9) 0.0296(10) 0.0213(9) -0.0020(7) 0.0050(7) -0.0036(7)
C30 0.0310(10) 0.0290(10) 0.0250(10) -0.0013(8) 0.0066(8) 0.0003(8)
C31 0.0354(11) 0.0372(11) 0.0280(10) 0.0045(9) 0.0048(8) 0.0028(9)
C32 0.0350(11) 0.0469(13) 0.0190(9) -0.0005(9) 0.0016(8) -0.0003(9)
C33 0.0314(10) 0.0401(12) 0.0233(10) -0.0086(8) 0.0032(8) 0.0002(9)
C34 0.0256(9) 0.0297(10) 0.0254(10) -0.0044(8) 0.0019(7) -0.0004(8)
C35 0.0373(11) 0.0244(9) 0.0236(9) -0.0010(8) 0.0075(8) -0.0052(8)
C36 0.0405(12) 0.0299(11) 0.0288(10) 0.0037(8) 0.0055(9) -0.0010(9)
C37 0.0492(14) 0.0342(12) 0.0434(13) 0.0101(10) 0.0037(11) 0.0033(10)
C38 0.0547(14) 0.0286(11) 0.0404(12) 0.0000(9) 0.0086(11) -0.0126(10)
C39 0.0409(12) 0.0303(11) 0.0343(11) -0.0010(9) 0.0053(9) -0.0073(9)
C40 0.0610(16) 0.0273(11) 0.0467(14) 0.0094(10) 0.0091(12) -0.0022(11)
C41 0.0270(9) 0.0240(9) 0.0220(9) -0.0025(7) 0.0042(7) -0.0012(7)
C42 0.0311(10) 0.0285(10) 0.0252(10) -0.0034(8) 0.0070(8) -0.0043(8)
C43 0.0309(10) 0.0322(11) 0.0392(12) -0.0060(9) 0.0110(9) -0.0066(9)
C44 0.0291(10) 0.0334(11) 0.0409(12) -0.0125(9) 0.0016(9) -0.0028(9)
C45 0.0386(12) 0.0412(12) 0.0270(10) -0.0069(9) -0.0035(9) 0.0000(9)
C46 0.0384(11) 0.0349(11) 0.0244(10) -0.0016(8) 0.0046(8) -0.0047(9)
C47 0.0288(9) 0.0280(10) 0.0219(9) -0.0035(7) 0.0066(7) -0.0073(8)
C48 0.0358(11) 0.0409(12) 0.0292(11) 0.0059(9) 0.0092(9) -0.0009(9)
C49 0.0380(12) 0.0500(14) 0.0280(11) 0.0051(10) 0.0130(9) -0.0052(10)
C50 0.0296(10) 0.0408(12) 0.0316(11) -0.0064(9) 0.0126(8) -0.0071(9)
C51 0.0286(10) 0.0328(11) 0.0331(11) -0.0035(9) 0.0059(8) -0.0027(8)
C52 0.0293(10) 0.0325(10) 0.0254(10) -0.0015(8) 0.0062(8) -0.0059(8)
C1 0.0401(13) 0.0584(16) 0.0425(13) 0.0002(12) 0.0124(10) -0.0072(12)
C2 0.0454(14) 0.0481(15) 0.0498(15) 0.0064(12) 0.0096(11) 0.0018(11)
C3 0.0431(14) 0.0591(17) 0.0560(16) 0.0027(14) 0.0059(12) 0.0036(13)
C4 0.0554(17) 0.0578(18) 0.079(2) 0.0154(16) 0.0036(15) 0.0072(14)
B1 0.0337(12) 0.0419(14) 0.0273(12) -0.0016(10) 0.0072(9) -0.0044(10)
B2 0.0364(12) 0.0361(13) 0.0214(11) -0.0005(9) 0.0069(9) 0.0002(10)
B3 0.0310(11) 0.0331(12) 0.0225(10) -0.0046(9) 0.0025(8) 0.0007(9)
B4 0.0377(12) 0.0290(11) 0.0237(11) -0.0017(9) 0.0065(9) -0.0032(10)
B5 0.0420(13) 0.0322(12) 0.0232(11) 0.0008(9) 0.0075(10) -0.0055(10)
B6 0.0340(12) 0.0338(12) 0.0310(12) 0.0005(10) 0.0000(9) 0.0027(10)
B7 0.0296(11) 0.0294(11) 0.0248(11) -0.0012(9) 0.0025(8) -0.0026(9)
B8 0.0366(12) 0.0323(12) 0.0250(11) -0.0018(9) 0.0119(9) -0.0063(10)
B9 0.0374(13) 0.0318(12) 0.0368(13) -0.0038(10) 0.0102(10) 0.0020(10)
B10 0.0316(12) 0.0369(13) 0.0429(14) -0.0041(11) 0.0101(10) -0.0008(10)
C53 0.074(2) 0.074(2) 0.0577(19) -0.0045(17) 0.0077(16) 0.0082(18)
O1 0.0672(19) 0.0660(19) 0.104(3) -0.0189(18) -0.0069(17) 0.0113(15)
O1A 0.0672(19) 0.0660(19) 0.104(3) -0.0189(18) -0.0069(17) 0.0113(15)

loop_
_atom_type_symbol
_atom_type_description
_atom_type_scat_dispersion_real
_atom_type_scat_dispersion_imag
_atom_type_scat_source
C C 0.0181 0.0091 'International Tables Vol C Tables 4.2.6.8 and 6.1.1.4'
H H 0.0000 0.0000 'International Tables Vol C Tables 4.2.6.8 and 6.1.1.4'
B B 0.0090 0.0039 'International Tables Vol C Tables 4.2.6.8 and 6.1.1.4'
O O 0.0492 0.0322 'International Tables Vol C Tables 4.2.6.8 and 6.1.1.4'
P P 0.2955 0.4335 'International Tables Vol C Tables 4.2.6.8 and 6.1.1.4'

loop_
_exptl_crystal_face_index_h
_exptl_crystal_face_index_k
_exptl_crystal_face_index_l
_exptl_crystal_face_perp_dist
3 -1 -20 0.1708
-7 3 0 0.0969
-6 -2 12 0.1655
-1 -2 -19 0.1238
-2 -8 -2 0.1466
1 7 -14 0.1712
-1 7 12 0.1611
-1 -1 20 0.1746
-7 2 -4 0.0689
-7 1 1 0.0879
-1 -5 16 0.1922
6 3 10 0.0800
4 -7 0 0.1753
7 0 -3 0.1044
7 1 4 0.0659
-4 -2 -15 0.0818
-5 -5 -9 0.0860
6 -4 9 0.1518
-2 5 -14 0.1392
-7 -1 -2 0.0787
-6 2 -9 0.0696
-6 -2 -9 0.0617
-5 1 -14 0.0772
-3 5 16 0.1701
0 -8 8 0.1820

loop_
_geom_angle_atom_site_label_1
_geom_angle_atom_site_label_2
_geom_angle_atom_site_label_3
_geom_angle
_geom_angle_site_symmetry_1
_geom_angle_site_symmetry_3
_geom_angle_publ_flag
C5 P1 C11 108.55(11) . . ?
C5 P1 C17 109.93(10) . . ?
C5 P1 C23 109.00(11) . . ?
C11 P1 C23 112.50(11) . . ?
C17 P1 C11 109.99(10) . . ?
C17 P1 C23 106.85(12) . . ?
C6 C5 P1 119.10(18) . . ?
C10 C5 P1 120.54(16) . . ?
C10 C5 C6 120.3(2) . . ?
C7 C6 C5 119.3(3) . . ?
C8 C7 C6 120.3(2) . . ?
C7 C8 C9 120.8(2) . . ?
C8 C9 C10 119.6(3) . . ?
C5 C10 C9 119.7(2) . . ?
C16 C11 P1 120.61(19) . . ?
C16 C11 C12 119.0(2) . . ?
C12 C11 P1 119.63(19) . . ?
C12A C11 P1 117.9(6) . . ?
C12A C11 C16 113.5(6) . . ?
C16 C15 C14 120.4(3) . . ?
C14A C15 C16 118.1(13) . . ?
C11 C16 C15 120.6(2) . . ?
C18 C17 P1 119.55(18) . . ?
C22 C17 P1 121.18(18) . . ?
C22 C17 C18 119.2(2) . . ?
C19 C18 C17 120.4(2) . . ?
C20 C19 C18 119.8(2) . . ?
C19 C20 C21 120.2(2) . . ?
C20 C21 C22 120.4(2) . . ?
C17 C22 C21 120.0(2) . . ?
C24 C23 P1 117.6(5) . . ?
C24 C23 C28 119.8(5) . . ?
C28 C23 P1 122.6(3) . . ?
C24A C23 P1 123.3(8) . . ?
C24A C23 C28A 119.2(9) . . ?
C28A C23 P1 115.6(4) . . ?
C13 C12 C11 119.8(3) . . ?
C12 C13 C14 120.8(4) . . ?
C13 C14 C15 119.0(5) . . ?
C23 C24 C25 120.6(9) . . ?
C26 C25 C24 118.0(9) . . ?
C25 C26 C27 120.4(9) . . ?
C26 C27 C28 119.5(7) . . ?
C23 C28 C27 118.0(5) . . ?
C11 C12A C13A 117.1(11) . . ?
C14A C13A C12A 116.6(15) . . ?
C15 C14A C13A 125(2) . . ?
C23 C24A C25A 117.6(16) . . ?
C26A C25A C24A 115.5(18) . . ?
C27A C26A C25A 113.5(15) . . ?
C26A C27A C28A 119.8(11) . . ?
C23 C28A C27A 118.5(8) . . ?
C29 P2 C47 113.01(9) . . ?
C35 P2 C29 108.47(9) . . ?
C35 P2 C41 108.02(10) . . ?
C35 P2 C47 106.97(9) . . ?
C41 P2 C29 109.40(9) . . ?
C41 P2 C47 110.80(9) . . ?
C30 C29 P2 121.28(15) . . ?
C30 C29 C34 119.89(18) . . ?
C34 C29 P2 118.71(15) . . ?
C31 C30 C29 119.39(19) . . ?
C32 C31 C30 120.8(2) . . ?
C33 C32 C31 119.94(19) . . ?
C32 C33 C34 120.27(19) . . ?
C33 C34 C29 119.66(19) . . ?
C36 C35 P2 121.67(16) . . ?
C36 C35 C39 120.0(2) . . ?
C39 C35 P2 118.23(17) . . ?
C35 C36 C37 119.8(2) . . ?
C40 C37 C36 120.1(2) . . ?
C39 C38 C40 120.0(2) . . ?
C38 C39 C35 119.3(2) . . ?
C37 C40 C38 120.6(2) . . ?
C42 C41 P2 121.69(15) . . ?
C46 C41 P2 118.12(15) . . ?
C46 C41 C42 120.02(18) . . ?
C43 C42 C41 119.26(19) . . ?
C44 C43 C42 120.3(2) . . ?
C43 C44 C45 120.4(2) . . ?
C44 C45 C46 120.0(2) . . ?
C45 C46 C41 119.9(2) . . ?
C48 C47 P2 118.34(16) . . ?
C52 C47 P2 121.90(15) . . ?
C52 C47 C48 119.65(19) . . ?
C49 C48 C47 119.9(2) . . ?
C50 C49 C48 119.9(2) . . ?
C49 C50 C51 120.39(19) . . ?
C50 C51 C52 120.1(2) . . ?
C47 C52 C51 120.06(19) . . ?
C2 C1 B1 114.0(2) . . ?
C1 C2 C3 115.7(2) . . ?
C4 C3 C2 113.9(3) . . ?
C1 B1 B2 131.3(2) . . ?
C1 B1 B3 130.2(2) . . ?
C1 B1 B4 130.1(2) . . ?
C1 B1 B5 131.6(2) . . ?
B2 B1 B3 64.50(14) . . ?
B2 B1 B4 98.57(17) . . ?
B3 B1 B4 64.27(14) . . ?
B5 B1 B2 65.07(15) . . ?
B5 B1 B3 98.27(17) . . ?
B5 B1 B4 65.11(15) . . ?
B1 B2 B3 57.75(14) . . ?
B1 B2 B5 57.38(15) . . ?
B1 B2 B6 112.97(18) . . ?
B1 B2 B7 113.06(17) . . ?
B3 B2 B5 89.74(15) . . ?
B6 B2 B3 102.38(16) . . ?
B6 B2 B5 59.75(14) . . ?
B6 B2 B7 61.33(14) . . ?
B7 B2 B3 59.58(13) . . ?
B7 B2 B5 102.39(16) . . ?
B1 B3 B2 57.75(14) . . ?
B1 B3 B4 58.05(14) . . ?
B1 B3 B7 113.46(17) . . ?
B1 B3 B8 113.43(18) . . ?
B4 B3 B2 90.81(16) . . ?
B7 B3 B2 60.01(13) . . ?
B7 B3 B4 103.01(16) . . ?
B7 B3 B8 61.35(13) . . ?
B8 B3 B2 102.97(16) . . ?
B8 B3 B4 59.76(13) . . ?
B1 B4 B3 57.68(14) . . ?
B1 B4 B5 57.19(14) . . ?
B1 B4 B8 113.12(17) . . ?
B1 B4 B9 112.54(17) . . ?
B3 B4 B5 89.66(15) . . ?
B8 B4 B3 59.79(13) . . ?
B8 B4 B5 102.37(16) . . ?
B8 B4 B9 61.09(14) . . ?
B9 B4 B3 102.12(16) . . ?
B9 B4 B5 59.62(14) . . ?
B1 B5 B2 57.54(14) . . ?
B1 B5 B4 57.71(14) . . ?
B1 B5 B6 112.78(18) . . ?
B1 B5 B9 112.96(18) . . ?
B2 B5 B4 89.79(15) . . ?
B6 B5 B2 59.39(14) . . ?
B6 B5 B4 102.37(16) . . ?
B6 B5 B9 61.40(14) . . ?
B9 B5 B2 102.19(16) . . ?
B9 B5 B4 59.55(14) . . ?
B2 B6 B5 60.86(14) . . ?
B2 B6 B7 59.51(13) . . ?
B2 B6 B9 101.79(16) . . ?
B5 B6 B7 101.89(16) . . ?
B5 B6 B9 59.37(14) . . ?
B7 B6 B9 89.58(15) . . ?
B10 B6 B2 111.91(18) . . ?
B10 B6 B5 111.71(18) . . ?
B10 B6 B7 57.09(14) . . ?
B10 B6 B9 56.91(15) . . ?
B2 B7 B6 59.16(13) . . ?
B2 B7 B8 101.85(15) . . ?
B3 B7 B2 60.42(13) . . ?
B3 B7 B6 101.44(16) . . ?
B3 B7 B8 59.36(13) . . ?
B8 B7 B6 90.23(15) . . ?
B10 B7 B2 112.22(18) . . ?
B10 B7 B3 111.88(17) . . ?
B10 B7 B6 57.77(14) . . ?
B10 B7 B8 57.25(14) . . ?
B3 B8 B7 59.29(12) . . ?
B3 B8 B9 101.60(16) . . ?
B4 B8 B3 60.45(13) . . ?
B4 B8 B7 102.03(15) . . ?
B4 B8 B9 59.69(14) . . ?
B9 B8 B7 90.09(15) . . ?
B10 B8 B3 111.97(17) . . ?
B10 B8 B4 112.49(18) . . ?
B10 B8 B7 57.41(14) . . ?
B10 B8 B9 57.41(15) . . ?
B4 B9 B5 60.83(14) . . ?
B4 B9 B6 101.74(16) . . ?
B4 B9 B8 59.22(14) . . ?
B5 B9 B6 59.23(14) . . ?
B5 B9 B8 101.91(16) . . ?
B8 B9 B6 90.10(16) . . ?
B10 B9 B4 111.98(19) . . ?
B10 B9 B5 112.28(18) . . ?
B10 B9 B6 57.66(15) . . ?
B10 B9 B8 57.32(15) . . ?
B7 B10 B6 65.14(15) . . ?
B8 B10 B6 99.41(17) . . ?
B8 B10 B7 65.34(15) . . ?
B8 B10 B9 65.27(16) . . ?
B9 B10 B6 65.43(16) . . ?
B9 B10 B7 99.48(18) . . ?

loop_
_geom_bond_atom_site_label_1
_geom_bond_atom_site_label_2
_geom_bond_distance
_geom_bond_site_symmetry_2
_geom_bond_publ_flag
P1 C5 1.793(2) . ?
P1 C11 1.799(2) . ?
P1 C17 1.794(2) . ?
P1 C23 1.804(2) . ?
C5 C6 1.398(3) . ?
C5 C10 1.386(3) . ?
C6 C7 1.386(4) . ?
C7 C8 1.374(5) . ?
C8 C9 1.383(4) . ?
C9 C10 1.394(3) . ?
C11 C16 1.385(3) . ?
C11 C12 1.431(4) . ?
C11 C12A 1.324(14) . ?
C15 C16 1.387(3) . ?
C15 C14 1.415(6) . ?
C15 C14A 1.15(3) . ?
C17 C18 1.396(3) . ?
C17 C22 1.388(3) . ?
C18 C19 1.387(4) . ?
C19 C20 1.377(4) . ?
C20 C21 1.380(4) . ?
C21 C22 1.388(4) . ?
C23 C24 1.390(8) . ?
C23 C28 1.409(6) . ?
C23 C24A 1.363(13) . ?
C23 C28A 1.383(8) . ?
C12 C13 1.383(4) . ?
C13 C14 1.394(7) . ?
C24 C25 1.407(10) . ?
C25 C26 1.359(9) . ?
C26 C27 1.395(10) . ?
C27 C28 1.420(7) . ?
C12A C13A 1.428(18) . ?
C13A C14A 1.39(3) . ?
C24A C25A 1.430(15) . ?
C25A C26A 1.386(15) . ?
C26A C27A 1.379(15) . ?
C27A C28A 1.413(10) . ?
P2 C29 1.798(2) . ?
P2 C35 1.795(2) . ?
P2 C41 1.796(2) . ?
P2 C47 1.803(2) . ?
C29 C30 1.393(3) . ?
C29 C34 1.399(3) . ?
C30 C31 1.385(3) . ?
C31 C32 1.383(3) . ?
C32 C33 1.379(3) . ?
C33 C34 1.390(3) . ?
C35 C36 1.391(3) . ?
C35 C39 1.405(3) . ?
C36 C37 1.392(3) . ?
C37 C40 1.374(4) . ?
C38 C39 1.388(3) . ?
C38 C40 1.390(4) . ?
C41 C42 1.396(3) . ?
C41 C46 1.393(3) . ?
C42 C43 1.394(3) . ?
C43 C44 1.377(3) . ?
C44 C45 1.384(3) . ?
C45 C46 1.385(3) . ?
C47 C48 1.402(3) . ?
C47 C52 1.386(3) . ?
C48 C49 1.391(3) . ?
C49 C50 1.381(3) . ?
C50 C51 1.385(3) . ?
C51 C52 1.392(3) . ?
C1 C2 1.494(4) . ?
C1 B1 1.603(3) . ?
C2 C3 1.525(4) . ?
C3 C4 1.510(4) . ?
B1 B2 1.704(4) . ?
B1 B3 1.704(4) . ?
B1 B4 1.711(3) . ?
B1 B5 1.701(4) . ?
B2 B3 1.818(3) . ?
B2 B5 1.831(4) . ?
B2 B6 1.804(4) . ?
B2 B7 1.811(3) . ?
B3 B4 1.816(3) . ?
B3 B7 1.803(3) . ?
B3 B8 1.804(3) . ?
B4 B5 1.836(3) . ?
B4 B8 1.803(3) . ?
B4 B9 1.812(4) . ?
B5 B6 1.811(4) . ?
B5 B9 1.813(4) . ?
B6 B7 1.844(4) . ?
B6 B9 1.850(4) . ?
B6 B10 1.719(4) . ?
B7 B8 1.840(3) . ?
B7 B10 1.706(3) . ?
B8 B9 1.838(4) . ?
B8 B10 1.703(4) . ?
B9 B10 1.705(4) . ?
C53 O1 1.404(5) . ?
C53 O1A 1.378(9) . ?

loop_
_exptl_oxdiff_crystal_face_indexfrac_h
_exptl_oxdiff_crystal_face_indexfrac_k
_exptl_oxdiff_crystal_face_indexfrac_l
_exptl_oxdiff_crystal_face_x
_exptl_oxdiff_crystal_face_y
_exptl_oxdiff_crystal_face_z
2.9754 -0.9146 -19.5150 0.0570 -0.7005 -0.7114
-6.9034 3.1737 -0.3282 -0.8361 0.5118 -0.1977
-6.4030 -1.6417 12.2052 -0.6751 0.4117 0.6122
-1.0093 -1.7159 -19.1784 -0.4741 -0.6170 -0.6281
-2.4043 -8.3943 -2.4328 -0.5332 -0.6975 0.4788
1.4573 6.5958 -13.6678 0.1144 0.1524 -0.9817
-0.9038 7.1947 12.2436 0.2326 0.9726 -0.0023
-1.3708 -1.2695 20.1078 0.1144 0.4711 0.8746
-6.7851 2.1759 -4.2347 -0.9044 0.3189 -0.2834
-7.4232 0.5042 0.8592 -0.9425 0.3329 0.0300
-1.2142 -5.4644 16.1083 -0.0195 0.0003 0.9998
5.6243 2.6654 9.6442 0.9439 0.2808 0.1739
4.3429 -7.2657 0.4627 0.4163 -0.7670 0.4882
7.4664 0.3458 -3.3385 0.9269 -0.3270 -0.1839
6.9466 1.3743 4.0406 0.9990 -0.0254 0.0368
-3.8300 -1.8567 -15.2817 -0.7825 -0.4248 -0.4553
-4.8135 -4.7013 -9.3832 -0.8780 -0.4776 -0.0303
5.5994 -3.5234 8.5517 0.7897 -0.2778 0.5470
-2.1976 5.1820 -14.4766 -0.4051 0.1413 -0.9033
-7.2143 -0.8842 -2.0453 -0.9915 0.1297 0.0092
-5.9985 1.6296 -9.0844 -0.8910 0.1157 -0.4390
-5.9949 -1.8623 -8.9313 -0.9635 -0.1798 -0.1985
-4.5041 0.7397 -14.2064 -0.7972 -0.1495 -0.5850
-2.6330 4.9462 16.3037 0.0235 0.9491 0.3141
0.2454 -8.1910 8.2083 -0.0140 -0.4945 0.8690
